data_7008899
loop_
_publ_author_name
'Bruce, Michael I.'
'Skelton, Brian W.'
'White, Allan H.'
'Zaitseva, Natasha N.'

_publ_section_title
;
 Preparation and structural characterisation of some ruthenium cluster
 carbonyls containing allenylidene ligands&#x200A;&#x2020;
;
_journal_issue 6
_journal_name_full 'Journal of the Chemical Society, Dalton Transactions'
_journal_page_first 881
_journal_paper_doi 10.1039/a906379j
_journal_year 2000
_chemical_formula_sum 'C50.615 H37.23 Cl1.23 O8 P2 Ru3'
_chemical_formula_weight 1182.22
_space_group_IT_number 14
_symmetry_cell_setting monoclinic
_symmetry_space_group_name_Hall '-P 2yn'
_symmetry_space_group_name_H-M 'P 1 21/n 1'
_cell_angle_alpha 90.00000
_cell_angle_beta 96.585(3)
_cell_angle_gamma 90.00000
_cell_formula_units_Z 4
_cell_length_a 13.0780(10)
_cell_length_b 24.641(2)
_cell_length_c 15.348(2)
_cell_measurement_reflns_used 5295
_cell_measurement_temperature 293
_cell_measurement_theta_max 26
_cell_measurement_theta_min 2
_cell_volume 4913.3(8)
_computing_cell_refinement 'Siemens SAINT (Siemens, 1995)'
_computing_data_collection 'Siemens SMART (Siemens, 1995)'
_computing_data_reduction 'xtal ADDREF SORTRF'
_computing_molecular_graphics xtal
_computing_publication_material 'xtal BONDLA CIFIO'
_computing_structure_refinement 'xtal CRYLSQ'
_computing_structure_solution xtal
_diffrn_ambient_temperature 293
_diffrn_measurement_device_type
;
Bruker SMART CCD diffractometer
;
_diffrn_measurement_method '\w scans'
_diffrn_radiation_detector 'CCD area detector'
_diffrn_radiation_monochromator graphite
_diffrn_radiation_source 'sealed tube'
_diffrn_radiation_type 'Mo K\a'
_diffrn_radiation_wavelength .71073
_diffrn_reflns_av_R_equivalents .035
_diffrn_reflns_av_sigmaI/netI .055
_diffrn_reflns_limit_h_max 17
_diffrn_reflns_limit_h_min -17
_diffrn_reflns_limit_k_max 33
_diffrn_reflns_limit_k_min 0
_diffrn_reflns_limit_l_max 20
_diffrn_reflns_limit_l_min 0
_diffrn_reflns_number 53658
_diffrn_reflns_theta_max 29.01
_diffrn_reflns_theta_min 1.57
_diffrn_standards_decay_% 0
_exptl_absorpt_coefficient_mu 1.095
_exptl_absorpt_correction_T_max .862
_exptl_absorpt_correction_T_min .649
_exptl_absorpt_correction_type multi-scan
_exptl_absorpt_process_details
;
 SADABS; Sheldrick, 1996
;
_exptl_crystal_colour black
_exptl_crystal_density_diffrn 1.599
_exptl_crystal_description prism
_exptl_crystal_F_000 2352.16
_exptl_crystal_size_max .31
_exptl_crystal_size_mid .28
_exptl_crystal_size_min .11
_refine_diff_density_max 1.182
_refine_diff_density_min -.62
_refine_ls_extinction_coef .00000
_refine_ls_goodness_of_fit_all 1.537
_refine_ls_goodness_of_fit_ref 1.68
_refine_ls_hydrogen_treatment noref
_refine_ls_matrix_type full
_refine_ls_number_constraints 0
_refine_ls_number_parameters 596
_refine_ls_number_reflns 9458
_refine_ls_number_restraints 0
_refine_ls_R_factor_all .062
_refine_ls_R_factor_gt .041
_refine_ls_shift/su_max .035
_refine_ls_shift/su_mean .002
_refine_ls_structure_factor_coef F
_refine_ls_weighting_scheme calc
_refine_ls_wR_factor_all .053
_refine_ls_wR_factor_ref .05
_reflns_d_resolution_high .733
_reflns_d_resolution_low 12.932
_reflns_limit_h_max 17
_reflns_limit_h_min 0
_reflns_limit_k_max 33
_reflns_limit_k_min 0
_reflns_limit_l_max 19
_reflns_limit_l_min -20
_reflns_number_gt 9458
_reflns_number_total 12360
_reflns_threshold_expression 'F    > 4.00 sig(F   )'
_cod_data_source_file a906379j.txt
_cod_data_source_block br596
_cod_original_sg_symbol_Hall -p_2yn
_cod_original_sg_symbol_H-M P_1_21/n_1
_cod_database_code 7008899

loop_
_symmetry_equiv_pos_as_xyz
+x,+y,+z
1/2-x,1/2+y,1/2-z
-x,-y,-z
1/2+x,1/2-y,1/2+z

loop_
_atom_site_label
_atom_site_fract_x
_atom_site_fract_y
_atom_site_fract_z
_atom_site_U_iso_or_equiv
_atom_site_adp_type
_atom_site_calc_flag
_atom_site_calc_attached_atom
_atom_site_occupancy
_atom_site_disorder_assembly
_atom_site_disorder_group
Ru1 .74264(2) .393060(12) .73163(2) .04634(16) Uani ? ? 1.00000 ? ?
Ru2 .91878(2) .433496(11) .670142(17) .03731(14) Uani ? ? 1.00000 ? ?
Ru3 .72461(2) .448503(11) .57497(2) .04248(15) Uani ? ? 1.00000 ? ?
C11 .6645(4) .43475(19) .8057(4) .088(3) Uani ? ? 1.00000 ? ?
O11 .6190(4) .46239(18) .8468(4) .162(4) Uani ? ? 1.00000 ? ?
C12 .6303(3) .3491(2) .6926(3) .076(3) Uani ? ? 1.00000 ? ?
O12 .5618(3) .32298(18) .6662(3) .124(3) Uani ? ? 1.00000 ? ?
C13 .8431(4) .4624(2) .7705(3) .077(3) Uani ? ? 1.00000 ? ?
O13 .8406(3) .49705(18) .8207(3) .116(3) Uani ? ? 1.00000 ? ?
C21 .9928(4) .49981(17) .6953(3) .062(2) Uani ? ? 1.00000 ? ?
O21 1.0346(4) .54040(14) .7093(3) .105(3) Uani ? ? 1.00000 ? ?
C22 .9760(3) .42617(17) .5614(3) .056(2) Uani ? ? 1.00000 ? ?
O22 1.0091(3) .42215(17) .4967(2) .090(2) Uani ? ? 1.00000 ? ?
C31 .7044(4) .51672(19) .6263(3) .069(3) Uani ? ? 1.00000 ? ?
O31 .6927(4) .55739(15) .6594(3) .122(3) Uani ? ? 1.00000 ? ?
C32 .5806(3) .43724(16) .5422(3) .060(2) Uani ? ? 1.00000 ? ?
O32 .4931(3) .43200(15) .5247(3) .092(2) Uani ? ? 1.00000 ? ?
C33 .7638(3) .47665(17) .4675(3) .062(2) Uani ? ? 1.00000 ? ?
O33 .7854(3) .49338(16) .4036(2) .108(3) Uani ? ? 1.00000 ? ?
P1 .82912(7) .32767(4) .82381(6) .0415(5) Uani ? ? 1.00000 ? ?
C111 .8672(3) .33993(15) .9409(2) .047(2) Uani ? ? 1.00000 ? ?
C112 .9327(3) .30431(17) .9903(3) .057(2) Uani ? ? 1.00000 ? ?
C113 .9610(4) .3136(2) 1.0796(3) .074(3) Uani ? ? 1.00000 ? ?
C114 .9269(4) .3574(2) 1.1188(3) .083(3) Uani ? ? 1.00000 ? ?
C115 .8613(5) .3937(2) 1.0710(3) .088(4) Uani ? ? 1.00000 ? ?
C116 .8310(4) .38499(17) .9827(3) .065(3) Uani ? ? 1.00000 ? ?
C121 .7649(3) .26157(14) .8218(2) .0459(19) Uani ? ? 1.00000 ? ?
C122 .7514(3) .23162(19) .7458(3) .063(2) Uani ? ? 1.00000 ? ?
C123 .6966(4) .1831(2) .7405(4) .083(3) Uani ? ? 1.00000 ? ?
C124 .6540(4) .1649(2) .8126(4) .087(4) Uani ? ? 1.00000 ? ?
C125 .6651(4) .1944(2) .8875(4) .090(4) Uani ? ? 1.00000 ? ?
C126 .7217(4) .24260(18) .8939(3) .067(3) Uani ? ? 1.00000 ? ?
C0 .9524(3) .31113(13) .7824(2) .0428(18) Uani ? ? 1.00000 ? ?
P2 1.02603(7) .37084(4) .75351(6) .0392(4) Uani ? ? 1.00000 ? ?
C211 1.0924(3) .39059(15) .8599(2) .0454(18) Uani ? ? 1.00000 ? ?
C212 1.1617(3) .35448(18) .9047(3) .066(3) Uani ? ? 1.00000 ? ?
C213 1.2127(4) .3678(2) .9864(3) .076(3) Uani ? ? 1.00000 ? ?
C214 1.1937(4) .4164(2) 1.0229(3) .076(3) Uani ? ? 1.00000 ? ?
C215 1.1220(4) .4512(2) .9818(3) .081(3) Uani ? ? 1.00000 ? ?
C216 1.0734(4) .43819(17) .8996(3) .063(2) Uani ? ? 1.00000 ? ?
C221 1.1311(3) .34162(14) .6995(2) .0436(18) Uani ? ? 1.00000 ? ?
C222 1.1501(3) .28658(16) .6936(2) .051(2) Uani ? ? 1.00000 ? ?
C223 1.2339(3) .26871(18) .6525(3) .064(3) Uani ? ? 1.00000 ? ?
C224 1.2980(3) .3051(2) .6179(3) .073(3) Uani ? ? 1.00000 ? ?
C225 1.2783(4) .3595(2) .6237(4) .082(3) Uani ? ? 1.00000 ? ?
C226 1.1952(3) .37719(18) .6635(3) .066(3) Uani ? ? 1.00000 ? ?
C1 .8116(2) .37679(13) .6216(2) .0408(17) Uani ? ? 1.00000 ? ?
C2 .7734(3) .36419(14) .5395(2) .0440(18) Uani ? ? 1.00000 ? ?
C3 .7685(3) .33348(14) .4661(2) .048(2) Uani ? ? 1.00000 ? ?
C311 .8378(3) .28619(15) .4602(3) .051(2) Uani ? ? 1.00000 ? ?
C312 .8334(3) .25517(18) .3842(3) .065(3) Uani ? ? 1.00000 ? ?
C313 .9005(4) .21159(19) .3782(3) .072(3) Uani ? ? 1.00000 ? ?
C314 .9711(3) .19656(17) .4481(3) .066(3) Uani ? ? 1.00000 ? ?
C3141 1.0403(4) .1489(2) .4418(4) .094(4) Uani ? ? 1.00000 ? ?
C315 .9768(3) .22839(18) .5220(3) .067(3) Uani ? ? 1.00000 ? ?
C316 .9120(3) .27247(17) .5278(3) .059(2) Uani ? ? 1.00000 ? ?
C321 .6895(3) .34578(15) .3895(3) .053(2) Uani ? ? 1.00000 ? ?
C322 .5864(3) .33672(18) .3966(3) .063(3) Uani ? ? 1.00000 ? ?
C323 .5100(3) .3490(2) .3281(3) .069(3) Uani ? ? 1.00000 ? ?
C324 .5366(4) .3704(2) .2515(3) .070(3) Uani ? ? 1.00000 ? ?
C3241 .4524(5) .3860(3) .1793(4) .101(4) Uani ? ? 1.00000 ? ?
C325 .6385(4) .3776(2) .2428(3) .084(3) Uani ? ? 1.00000 ? ?
C326 .7143(4) .3661(2) .3111(3) .076(3) Uani ? ? 1.00000 ? ?
Cl1 1.3830(3) .50175(16) .9244(3) .159(3) Uani ? ? .615(4) ? ?
Cl2 1.4111(4) .4693(3) .7454(4) .219(5) Uani ? ? .615(4) ? ?
C01 1.3231(9) .4801(6) .8188(11) .170(12) Uani ? ? .615(4) ? ?
H112 .95899 .27255 .96249 .07400 Uiso ? ? 1.00000 ? ?
H113 1.00721 .28819 1.11297 .09200 Uiso ? ? 1.00000 ? ?
H114 .94701 .36482 1.18020 .10400 Uiso ? ? 1.00000 ? ?
H115 .83284 .42465 1.10070 .10800 Uiso ? ? 1.00000 ? ?
H116 .78541 .41056 .94825 .08300 Uiso ? ? 1.00000 ? ?
H122 .78160 .24420 .69459 .07900 Uiso ? ? 1.00000 ? ?
H123 .68925 .16224 .68676 .10000 Uiso ? ? 1.00000 ? ?
H124 .61562 .13136 .81080 .10800 Uiso ? ? 1.00000 ? ?
H125 .63207 .18196 .93858 .10900 Uiso ? ? 1.00000 ? ?
H126 .72985 .26313 .94821 .08600 Uiso ? ? 1.00000 ? ?
H0a .93765 .28858 .73179 .05300 Uiso ? ? 1.00000 ? ?
H0b .99285 .29069 .82675 .05300 Uiso ? ? 1.00000 ? ?
H212 1.17433 .32012 .87811 .08200 Uiso ? ? 1.00000 ? ?
H213 1.26187 .34287 1.01608 .09600 Uiso ? ? 1.00000 ? ?
H214 1.23156 .42636 1.07954 .09500 Uiso ? ? 1.00000 ? ?
H215 1.10570 .48373 1.01116 .10100 Uiso ? ? 1.00000 ? ?
H216 1.02278 .46352 .87061 .08100 Uiso ? ? 1.00000 ? ?
H222 1.10596 .26058 .71735 .06600 Uiso ? ? 1.00000 ? ?
H223 1.24778 .23037 .64918 .08100 Uiso ? ? 1.00000 ? ?
H224 1.35650 .29246 .58996 .09000 Uiso ? ? 1.00000 ? ?
H225 1.32388 .38569 .59981 .10000 Uiso ? ? 1.00000 ? ?
H226 1.18169 .41627 .66732 .08300 Uiso ? ? 1.00000 ? ?
H312 .78316 .26413 .33430 .08300 Uiso ? ? 1.00000 ? ?
H313 .89747 .19114 .32481 .09200 Uiso ? ? 1.00000 ? ?
H3141a .99984 .11682 .42832 .13900 Uiso ? ? 1.00000 ? ?
H3141b 1.08166 .14311 .49664 .13900 Uiso ? ? 1.00000 ? ?
H3141c 1.08572 .15429 .39742 .13900 Uiso ? ? 1.00000 ? ?
H315 1.02711 .21961 .57159 .08400 Uiso ? ? 1.00000 ? ?
H316 .91803 .29344 .58110 .07500 Uiso ? ? 1.00000 ? ?
H322 .56687 .32148 .45071 .07900 Uiso ? ? 1.00000 ? ?
H323 .43835 .34213 .33591 .08700 Uiso ? ? 1.00000 ? ?
H3241a .41002 .35579 .16266 .14600 Uiso ? ? 1.00000 ? ?
H3241b .41137 .41460 .19883 .14600 Uiso ? ? 1.00000 ? ?
H3241c .48242 .39850 .12734 .14600 Uiso ? ? 1.00000 ? ?
H325 .65902 .39181 .18743 .10400 Uiso ? ? 1.00000 ? ?
H326 .78828 .37310 .30488 .09200 Uiso ? ? 1.00000 ? ?
H01a 1.27841 .44752 .82759 .23600 Uiso ? ? .615(4) ? ?
H01b 1.26961 .50760 .79746 .23600 Uiso ? ? .615(4) ? ?

loop_
_atom_site_aniso_label
_atom_site_aniso_U_11
_atom_site_aniso_U_22
_atom_site_aniso_U_33
_atom_site_aniso_U_12
_atom_site_aniso_U_13
_atom_site_aniso_U_23
Ru1 .04789(17) .04392(17) .05019(18) .01027(12) .01847(13) .01284(13)
Ru2 .04454(15) .03522(14) .03263(14) .00229(11) .00639(11) .00152(10)
Ru3 .04620(16) .03564(15) .04530(17) .00527(11) .00395(12) .00594(12)
C11 .101(4) .060(3) .118(4) .029(3) .073(4) .030(3)
O11 .200(5) .090(3) .229(6) .059(3) .169(5) .038(3)
C12 .045(2) .085(3) .096(4) -.005(2) .000(2) .041(3)
O12 .068(2) .123(4) .173(4) -.031(2) -.022(3) .044(3)
C13 .083(3) .082(3) .069(3) -.003(3) .026(3) -.026(3)
O13 .116(3) .133(4) .109(3) -.028(3) .051(2) -.081(3)
C21 .090(3) .047(2) .049(2) -.010(2) .014(2) -.0042(18)
O21 .158(4) .062(2) .096(3) -.044(2) .021(3) -.018(2)
C22 .058(2) .063(3) .047(2) -.0068(19) .0118(18) -.0003(18)
O22 .097(3) .132(3) .0466(18) -.009(2) .0301(18) -.0047(19)
C31 .074(3) .054(3) .077(3) .006(2) .001(2) -.001(2)
O31 .141(4) .060(2) .163(4) .020(2) .005(3) -.043(2)
C32 .061(3) .049(2) .069(3) .0100(19) .003(2) .004(2)
O32 .0519(19) .096(3) .123(3) .0015(17) -.007(2) -.000(2)
C33 .073(3) .049(2) .061(3) -.002(2) .004(2) .012(2)
O33 .156(4) .100(3) .071(2) -.018(3) .027(2) .036(2)
P1 .0520(5) .0363(4) .0378(5) .0045(4) .0118(4) .0042(4)
C111 .057(2) .046(2) .039(2) -.0083(16) .0138(16) -.0004(15)
C112 .066(3) .058(2) .045(2) -.000(2) .0040(19) .0040(18)
C113 .086(3) .085(3) .048(3) -.006(3) -.002(2) .003(2)
C114 .102(4) .102(4) .046(3) -.012(3) .010(3) -.010(3)
C115 .118(4) .086(4) .065(3) -.014(3) .033(3) -.031(3)
C116 .085(3) .056(2) .056(3) .002(2) .021(2) -.004(2)
C121 .048(2) .0391(18) .050(2) .0026(15) .0047(16) .0036(15)
C122 .059(2) .069(3) .061(3) -.004(2) .005(2) -.013(2)
C123 .073(3) .073(3) .098(4) -.008(3) -.009(3) -.028(3)
C124 .084(4) .059(3) .115(5) -.018(3) -.002(3) -.005(3)
C125 .100(4) .074(3) .094(4) -.031(3) .007(3) .026(3)
C126 .083(3) .059(3) .059(3) -.021(2) .009(2) .008(2)
C0 .052(2) .0371(17) .0399(19) .0105(15) .0082(15) .0014(14)
P2 .0463(5) .0375(4) .0342(5) .0056(4) .0063(4) -.0022(3)
C211 .046(2) .050(2) .0402(19) .0061(16) .0032(15) -.0030(16)
C212 .076(3) .067(3) .053(2) .020(2) -.009(2) -.010(2)
C213 .072(3) .092(4) .058(3) .022(3) -.015(2) -.008(3)
C214 .079(3) .092(4) .051(3) .010(3) -.013(2) -.020(2)
C215 .111(4) .069(3) .057(3) .017(3) -.012(3) -.019(2)
C216 .079(3) .056(2) .053(2) .011(2) -.005(2) -.0084(19)
C221 .0443(19) .049(2) .0376(19) .0087(15) .0053(15) -.0031(15)
C222 .056(2) .052(2) .046(2) .0076(17) .0084(17) -.0047(17)
C223 .066(3) .062(3) .064(3) .016(2) .010(2) -.014(2)
C224 .055(3) .101(4) .066(3) .008(2) .020(2) -.022(3)
C225 .067(3) .088(4) .097(4) -.006(3) .040(3) .003(3)
C226 .064(3) .056(2) .085(3) .002(2) .031(2) .005(2)
C1 .0376(17) .0345(17) .051(2) .0054(13) .0080(15) .0062(14)
C2 .0429(18) .0397(18) .050(2) .0022(14) .0062(16) .0029(15)
C3 .050(2) .045(2) .048(2) -.0054(16) .0011(16) -.0036(16)
C311 .051(2) .047(2) .054(2) -.0035(16) .0047(17) -.0089(17)
C312 .071(3) .062(3) .061(3) .000(2) -.001(2) -.014(2)
C313 .083(3) .063(3) .071(3) .004(2) .011(3) -.022(2)
C314 .064(3) .054(2) .082(3) .003(2) .017(2) -.016(2)
C3141 .095(4) .077(3) .113(5) .026(3) .019(3) -.022(3)
C315 .067(3) .065(3) .066(3) .013(2) -.004(2) -.009(2)
C316 .069(3) .060(2) .048(2) .015(2) -.003(2) -.0133(18)
C321 .057(2) .044(2) .055(2) -.0003(17) -.0008(18) -.0081(17)
C322 .057(2) .069(3) .062(3) -.007(2) .000(2) -.001(2)
C323 .056(3) .070(3) .080(3) .004(2) -.007(2) -.008(2)
C324 .067(3) .074(3) .063(3) .015(2) -.014(2) -.013(2)
C3241 .101(4) .125(5) .070(4) .022(4) -.020(3) -.008(3)
C325 .080(3) .114(4) .056(3) .007(3) .003(2) .007(3)
C326 .067(3) .104(4) .057(3) -.000(3) .003(2) .006(3)
Cl1 .123(3) .157(3) .203(4) -.019(2) .044(3) .003(3)
Cl2 .149(4) .278(6) .213(5) .015(4) -.048(3) -.074(4)
C01 .109(9) .192(14) .217(15) -.055(9) .047(10) -.130(12)

loop_
_atom_type_symbol
_atom_type_description
_atom_type_oxidation_number
_atom_type_number_in_cell
_atom_type_scat_dispersion_real
_atom_type_scat_dispersion_imag
_atom_type_scat_source
C ? 0 202.48 .002 .002 'Int Tables Vol IV Tables 2.2B and 2.3.1'
H ? 0 148.96 0 0 'Int Tables Vol IV Tables 2.2B and 2.3.1'
Cl ? 0 4.96 .132 .159 'Int Tables Vol IV Tables 2.2B and 2.3.1'
O ? 0 32 .008 .006 'Int Tables Vol IV Tables 2.2B and 2.3.1'
P ? 0 8 .09 .095 'Int Tables Vol IV Tables 2.2B and 2.3.1'
Ru ? 0 12 -1.42 .836 'Int Tables Vol IV Tables 2.2B and 2.3.1'

loop_
_diffrn_attenuator_code
_diffrn_attenuator_scale
? ?

loop_
_geom_angle_atom_site_label_1
_geom_angle_atom_site_label_2
_geom_angle_atom_site_label_3
_geom_angle_site_symmetry_1
_geom_angle_site_symmetry_2
_geom_angle_site_symmetry_3
_geom_angle
_geom_angle_publ_flag
Ru2 Ru1 Ru3 . . . 61.022(12) ?
Ru2 Ru1 C11 . . . 122.05(15) ?
Ru2 Ru1 C12 . . . 138.85(17) ?
Ru2 Ru1 C13 . . . 47.02(14) ?
Ru2 Ru1 P1 . . . 95.17(3) ?
Ru2 Ru1 C1 . . . 47.67(9) ?
Ru3 Ru1 C11 . . . 104.75(16) ?
Ru3 Ru1 C12 . . . 91.27(16) ?
Ru3 Ru1 C13 . . . 80.77(13) ?
Ru3 Ru1 P1 . . . 148.70(3) ?
Ru3 Ru1 C1 . . . 51.47(9) ?
C11 Ru1 C12 . . . 92.7(2) ?
C11 Ru1 C13 . . . 76.4(2) ?
C11 Ru1 P1 . . . 105.29(16) ?
C11 Ru1 C1 . . . 155.95(18) ?
C12 Ru1 C13 . . . 164.2(2) ?
C12 Ru1 P1 . . . 95.88(15) ?
C12 Ru1 C1 . . . 91.54(19) ?
C13 Ru1 P1 . . . 97.97(13) ?
C13 Ru1 C1 . . . 94.02(17) ?
P1 Ru1 C1 . . . 97.79(9) ?
Ru1 Ru2 Ru3 . . . 59.122(12) ?
Ru1 Ru2 C13 . . . 51.53(14) ?
Ru1 Ru2 C21 . . . 131.17(14) ?
Ru1 Ru2 C22 . . . 133.31(12) ?
Ru1 Ru2 P2 . . . 92.62(3) ?
Ru1 Ru2 C1 . . . 47.24(10) ?
Ru3 Ru2 C13 . . . 81.90(13) ?
Ru3 Ru2 C21 . . . 113.53(13) ?
Ru3 Ru2 C22 . . . 88.83(12) ?
Ru3 Ru2 P2 . . . 144.52(3) ?
Ru3 Ru2 C1 . . . 50.39(9) ?
C13 Ru2 C21 . . . 80.1(2) ?
C13 Ru2 C22 . . . 163.29(19) ?
C13 Ru2 P2 . . . 97.36(14) ?
C13 Ru2 C1 . . . 98.05(17) ?
C21 Ru2 C22 . . . 90.98(18) ?
C21 Ru2 P2 . . . 101.13(13) ?
C21 Ru2 C1 . . . 163.71(16) ?
C22 Ru2 P2 . . . 98.24(12) ?
C22 Ru2 C1 . . . 86.48(16) ?
P2 Ru2 C1 . . . 95.15(9) ?
Ru1 Ru3 Ru2 . . . 59.856(11) ?
Ru1 Ru3 C31 . . . 94.57(15) ?
Ru1 Ru3 C32 . . . 98.09(13) ?
Ru1 Ru3 C33 . . . 158.27(13) ?
Ru1 Ru3 C1 . . . 47.22(9) ?
Ru1 Ru3 C2 . . . 75.86(9) ?
Ru2 Ru3 C31 . . . 93.56(13) ?
Ru2 Ru3 C32 . . . 157.36(13) ?
Ru2 Ru3 C33 . . . 100.42(13) ?
Ru2 Ru3 C1 . . . 46.71(8) ?
Ru2 Ru3 C2 . . . 74.96(8) ?
C31 Ru3 C32 . . . 93.33(19) ?
C31 Ru3 C33 . . . 95.8(2) ?
C31 Ru3 C1 . . . 132.72(16) ?
C31 Ru3 C2 . . . 167.65(16) ?
C32 Ru3 C33 . . . 100.30(19) ?
C32 Ru3 C1 . . . 115.47(15) ?
C32 Ru3 C2 . . . 95.73(15) ?
C33 Ru3 C1 . . . 113.34(16) ?
C33 Ru3 C2 . . . 90.83(16) ?
C1 Ru3 C2 . . . 35.06(12) ?
Ru1 C11 O11 . . . 175.7(5) ?
Ru1 C12 O12 . . . 177.8(5) ?
Ru1 C13 Ru2 . . . 81.45(18) ?
Ru1 C13 O13 . . . 134.1(4) ?
Ru2 C13 O13 . . . 144.3(4) ?
Ru2 C21 O21 . . . 177.9(4) ?
Ru2 C22 O22 . . . 179.3(4) ?
Ru3 C31 O31 . . . 178.2(5) ?
Ru3 C32 O32 . . . 177.4(4) ?
Ru3 C33 O33 . . . 178.9(4) ?
Ru1 P1 C111 . . . 122.38(12) ?
Ru1 P1 C121 . . . 114.31(11) ?
Ru1 P1 C0 . . . 108.89(11) ?
C111 P1 C121 . . . 103.64(17) ?
C111 P1 C0 . . . 102.95(16) ?
C121 P1 C0 . . . 102.41(16) ?
P1 C111 C112 . . . 120.8(3) ?
P1 C111 C116 . . . 121.0(3) ?
C112 C111 C116 . . . 118.3(3) ?
C111 C112 C113 . . . 120.6(4) ?
C111 C112 H112 . . . 119.7(4) ?
C113 C112 H112 . . . 119.6(4) ?
C112 C113 C114 . . . 120.6(4) ?
C112 C113 H113 . . . 119.4(5) ?
C114 C113 H113 . . . 120.0(4) ?
C113 C114 C115 . . . 120.0(5) ?
C113 C114 H114 . . . 121.6(5) ?
C115 C114 H114 . . . 118.4(6) ?
C114 C115 C116 . . . 120.5(5) ?
C114 C115 H115 . . . 119.9(5) ?
C116 C115 H115 . . . 119.5(5) ?
C111 C116 C115 . . . 120.0(4) ?
C111 C116 H116 . . . 118.8(4) ?
C115 C116 H116 . . . 121.2(5) ?
P1 C121 C122 . . . 120.4(3) ?
P1 C121 C126 . . . 121.1(3) ?
C122 C121 C126 . . . 118.3(4) ?
C121 C122 C123 . . . 121.8(4) ?
C121 C122 H122 . . . 119.4(4) ?
C123 C122 H122 . . . 118.8(5) ?
C122 C123 C124 . . . 119.2(5) ?
C122 C123 H123 . . . 120.4(5) ?
C124 C123 H123 . . . 120.4(5) ?
C123 C124 C125 . . . 119.8(5) ?
C123 C124 H124 . . . 121.0(6) ?
C125 C124 H124 . . . 119.2(6) ?
C124 C125 C126 . . . 121.4(5) ?
C124 C125 H125 . . . 119.6(5) ?
C126 C125 H125 . . . 119.0(5) ?
C121 C126 C125 . . . 119.6(4) ?
C121 C126 H126 . . . 119.8(4) ?
C125 C126 H126 . . . 120.6(5) ?
P1 C0 P2 . . . 114.10(18) ?
P1 C0 H0a . . . 107.7(3) ?
P1 C0 H0b . . . 107.7(3) ?
P2 C0 H0a . . . 109.4(3) ?
P2 C0 H0b . . . 109.3(3) ?
H0a C0 H0b . . . 108.4(3) ?
Ru2 P2 C0 . . . 111.02(11) ?
Ru2 P2 C211 . . . 120.16(12) ?
Ru2 P2 C221 . . . 116.19(11) ?
C0 P2 C211 . . . 101.88(16) ?
C0 P2 C221 . . . 103.59(16) ?
C211 P2 C221 . . . 101.85(16) ?
P2 C211 C212 . . . 119.1(3) ?
P2 C211 C216 . . . 122.6(3) ?
C212 C211 C216 . . . 118.2(4) ?
C211 C212 C213 . . . 120.8(4) ?
C211 C212 H212 . . . 119.1(4) ?
C213 C212 H212 . . . 120.1(4) ?
C212 C213 C214 . . . 119.3(4) ?
C212 C213 H213 . . . 120.0(5) ?
C214 C213 H213 . . . 120.7(4) ?
C213 C214 C215 . . . 120.7(4) ?
C213 C214 H214 . . . 119.3(5) ?
C215 C214 H214 . . . 120.0(5) ?
C214 C215 C216 . . . 119.6(5) ?
C214 C215 H215 . . . 119.1(5) ?
C216 C215 H215 . . . 121.3(5) ?
C211 C216 C215 . . . 121.4(4) ?
C211 C216 H216 . . . 119.7(4) ?
C215 C216 H216 . . . 118.9(4) ?
P2 C221 C222 . . . 124.4(3) ?
P2 C221 C226 . . . 117.1(3) ?
C222 C221 C226 . . . 118.5(4) ?
C221 C222 C223 . . . 119.6(4) ?
C221 C222 H222 . . . 120.5(4) ?
C223 C222 H222 . . . 119.8(4) ?
C222 C223 C224 . . . 120.9(4) ?
C222 C223 H223 . . . 119.7(4) ?
C224 C223 H223 . . . 119.4(5) ?
C223 C224 C225 . . . 119.0(4) ?
C223 C224 H224 . . . 120.5(5) ?
C225 C224 H224 . . . 120.5(5) ?
C224 C225 C226 . . . 120.2(5) ?
C224 C225 H225 . . . 119.6(5) ?
C226 C225 H225 . . . 120.1(5) ?
C221 C226 C225 . . . 121.7(4) ?
C221 C226 H226 . . . 118.7(4) ?
C225 C226 H226 . . . 119.6(5) ?
Ru1 C1 Ru2 . . . 85.09(13) ?
Ru1 C1 Ru3 . . . 81.32(12) ?
Ru1 C1 C2 . . . 132.2(3) ?
Ru2 C1 Ru3 . . . 82.90(12) ?
Ru2 C1 C2 . . . 131.6(3) ?
Ru3 C1 C2 . . . 75.8(2) ?
Ru3 C2 C1 . . . 69.2(2) ?
Ru3 C2 C3 . . . 136.7(3) ?
C1 C2 C3 . . . 153.0(3) ?
C2 C3 C311 . . . 121.2(3) ?
C2 C3 C321 . . . 120.1(3) ?
C311 C3 C321 . . . 118.6(3) ?
C3 C311 C312 . . . 121.0(3) ?
C3 C311 C316 . . . 121.9(3) ?
C312 C311 C316 . . . 117.0(4) ?
C311 C312 C313 . . . 120.8(4) ?
C311 C312 H312 . . . 119.6(4) ?
C313 C312 H312 . . . 119.7(4) ?
C312 C313 C314 . . . 121.6(4) ?
C312 C313 H313 . . . 119.7(4) ?
C314 C313 H313 . . . 118.7(5) ?
C313 C314 C3141 . . . 121.1(4) ?
C313 C314 C315 . . . 117.1(4) ?
C3141 C314 C315 . . . 121.8(4) ?
C314 C3141 H3141a . . . 109.8(5) ?
C314 C3141 H3141b . . . 110.2(5) ?
C314 C3141 H3141c . . . 111.5(5) ?
H3141a C3141 H3141b . . . 107.9(5) ?
H3141a C3141 H3141c . . . 109.3(6) ?
H3141b C3141 H3141c . . . 108.1(5) ?
C314 C315 C316 . . . 121.6(4) ?
C314 C315 H315 . . . 119.2(4) ?
C316 C315 H315 . . . 119.2(4) ?
C311 C316 C315 . . . 121.8(4) ?
C311 C316 H316 . . . 119.3(4) ?
C315 C316 H316 . . . 118.9(4) ?
C3 C321 C322 . . . 119.6(4) ?
C3 C321 C326 . . . 123.2(4) ?
C322 C321 C326 . . . 117.2(4) ?
C321 C322 C323 . . . 121.7(4) ?
C321 C322 H322 . . . 118.9(4) ?
C323 C322 H322 . . . 119.4(4) ?
C322 C323 C324 . . . 120.0(4) ?
C322 C323 H323 . . . 119.0(5) ?
C324 C323 H323 . . . 121.0(4) ?
C323 C324 C3241 . . . 119.3(4) ?
C323 C324 C325 . . . 118.6(4) ?
C3241 C324 C325 . . . 122.0(5) ?
C324 C3241 H3241a . . . 110.5(5) ?
C324 C3241 H3241b . . . 110.1(5) ?
C324 C3241 H3241c . . . 110.4(5) ?
H3241a C3241 H3241b . . . 109.4(6) ?
H3241a C3241 H3241c . . . 107.8(5) ?
H3241b C3241 H3241c . . . 108.4(6) ?
C324 C325 C326 . . . 121.4(5) ?
C324 C325 H325 . . . 119.7(5) ?
C326 C325 H325 . . . 118.9(5) ?
C321 C326 C325 . . . 121.0(4) ?
C321 C326 H326 . . . 118.3(4) ?
C325 C326 H326 . . . 120.7(5) ?
Cl1 C01 Cl2 . . . 112.4(7) ?
Cl1 C01 H01a . . . 108.3(12) ?
Cl1 C01 H01b . . . 108.1(12) ?
Cl2 C01 H01a . . . 113.8(12) ?
Cl2 C01 H01b . . . 112.7(13) ?
H01a C01 H01b . . . 100.9(11) ?

loop_
_geom_bond_atom_site_label_1
_geom_bond_atom_site_label_2
_geom_bond_site_symmetry_1
_geom_bond_site_symmetry_2
_geom_bond_distance
_geom_bond_publ_flag
Ru1 Ru2 . . 2.7728(4) ?
Ru1 Ru3 . . 2.7519(5) ?
Ru1 C11 . . 1.913(6) ?
Ru1 C12 . . 1.868(5) ?
Ru1 C13 . . 2.195(5) ?
Ru1 P1 . . 2.3472(9) ?
Ru1 C1 . . 2.043(4) ?
Ru2 Ru3 . . 2.8049(4) ?
Ru2 C13 . . 2.051(5) ?
Ru2 C21 . . 1.916(4) ?
Ru2 C22 . . 1.914(4) ?
Ru2 P2 . . 2.3615(9) ?
Ru2 C1 . . 2.057(3) ?
Ru3 C31 . . 1.888(5) ?
Ru3 C32 . . 1.913(4) ?
Ru3 C33 . . 1.913(5) ?
Ru3 C1 . . 2.178(3) ?
Ru3 C2 . . 2.258(3) ?
C11 O11 . . 1.141(8) ?
C12 O12 . . 1.140(6) ?
C13 O13 . . 1.154(7) ?
C21 O21 . . 1.148(6) ?
C22 O22 . . 1.133(5) ?
C31 O31 . . 1.142(6) ?
C32 O32 . . 1.153(6) ?
C33 O33 . . 1.128(6) ?
P1 C111 . . 1.835(4) ?
P1 C121 . . 1.831(4) ?
P1 C0 . . 1.846(4) ?
C111 C112 . . 1.389(5) ?
C111 C116 . . 1.392(6) ?
C112 C113 . . 1.396(6) ?
C112 H112 . . .973(4) ?
C113 C114 . . 1.337(8) ?
C113 H113 . . .974(5) ?
C114 C115 . . 1.389(8) ?
C114 H114 . . .967(5) ?
C115 C116 . . 1.384(7) ?
C115 H115 . . .984(6) ?
C116 H116 . . .980(4) ?
C121 C122 . . 1.374(6) ?
C121 C126 . . 1.381(6) ?
C122 C123 . . 1.392(7) ?
C122 H122 . . .970(5) ?
C123 C124 . . 1.370(9) ?
C123 H123 . . .967(6) ?
C124 C125 . . 1.354(8) ?
C124 H124 . . .966(5) ?
C125 C126 . . 1.396(7) ?
C125 H125 . . .987(6) ?
C126 H126 . . .971(4) ?
C0 P2 . . 1.840(4) ?
C0 H0a . . .957(3) ?
C0 H0b . . .956(3) ?
P2 C211 . . 1.825(4) ?
P2 C221 . . 1.832(4) ?
C211 C212 . . 1.394(6) ?
C211 C216 . . 1.358(6) ?
C212 C213 . . 1.391(6) ?
C212 H212 . . .962(4) ?
C213 C214 . . 1.357(7) ?
C213 H213 . . .965(5) ?
C214 C215 . . 1.369(7) ?
C214 H214 . . .981(4) ?
C215 C216 . . 1.384(6) ?
C215 H215 . . .956(5) ?
C216 H216 . . .979(4) ?
C221 C222 . . 1.384(5) ?
C221 C226 . . 1.372(6) ?
C222 C223 . . 1.397(6) ?
C222 H222 . . .962(4) ?
C223 C224 . . 1.376(7) ?
C223 H223 . . .964(4) ?
C224 C225 . . 1.369(8) ?
C224 H224 . . .970(5) ?
C225 C226 . . 1.377(7) ?
C225 H225 . . .978(5) ?
C226 H226 . . .982(4) ?
C1 C2 . . 1.338(5) ?
C2 C3 . . 1.352(5) ?
C3 C311 . . 1.486(5) ?
C3 C321 . . 1.504(5) ?
C311 C312 . . 1.391(6) ?
C311 C316 . . 1.378(5) ?
C312 C313 . . 1.396(7) ?
C312 H312 . . .975(4) ?
C313 C314 . . 1.383(6) ?
C313 H313 . . .959(5) ?
C314 C3141 . . 1.492(7) ?
C314 C315 . . 1.373(7) ?
C3141 H3141a . . .961(5) ?
C3141 H3141b . . .958(6) ?
C3141 H3141c . . .963(6) ?
C315 C316 . . 1.387(6) ?
C315 H315 . . .972(4) ?
C316 H316 . . .963(4) ?
C321 C322 . . 1.384(6) ?
C321 C326 . . 1.376(6) ?
C322 C323 . . 1.398(6) ?
C322 H322 . . .972(5) ?
C323 C324 . . 1.369(7) ?
C323 H323 . . .973(4) ?
C324 C3241 . . 1.519(7) ?
C324 C325 . . 1.367(7) ?
C3241 H3241a . . .945(6) ?
C3241 H3241b . . .955(6) ?
C3241 H3241c . . .978(6) ?
C325 C326 . . 1.386(7) ?
C325 H325 . . .985(5) ?
C326 H326 . . .998(5) ?
Cl1 C01 . . 1.799(16) ?
Cl2 C01 . . 1.722(16) ?
C01 H01a . . 1.012(15) ?
C01 H01b . . 1.001(14) ?

loop_
_geom_contact_atom_site_label_1
_geom_contact_atom_site_label_2
_geom_contact_distance
_geom_contact_site_symmetry_1
_geom_contact_site_symmetry_2
_geom_contact_publ_flag
Ru1 O11 3.052(6) . . ?
Ru1 O12 3.007(4) . . ?
Ru1 O13 3.111(4) . . ?
Ru1 C31 3.459(5) . . ?
Ru1 C32 3.565(4) . . ?
Ru1 C111 3.673(3) . . ?
Ru1 C116 3.899(4) . . ?
Ru1 C121 3.522(3) . . ?
Ru1 C122 3.985(5) . . ?
Ru1 C0 3.424(3) . . ?
Ru1 P2 3.7233(10) . . ?
Ru1 C2 3.104(4) . . ?
Ru1 H116 3.3355(5) . . ?
Ru1 H122 3.7555(4) . . ?
Ru1 H0a 3.6237(4) . . ?
Ru1 H3141c 3.6394(4) . '4 455' ?
Ru2 O13 3.063(4) . . ?
Ru2 O21 3.064(4) . . ?
Ru2 O22 3.047(3) . . ?
Ru2 C31 3.477(5) . . ?
Ru2 C33 3.670(4) . . ?
Ru2 P1 3.7909(10) . . ?
Ru2 C0 3.476(3) . . ?
Ru2 C211 3.638(3) . . ?
Ru2 C216 3.857(4) . . ?
Ru2 C221 3.571(3) . . ?
Ru2 C226 3.885(4) . . ?
Ru2 C2 3.111(3) . . ?
Ru2 H0a 3.6951(4) . . ?
Ru2 H216 3.3021(4) . . ?
Ru2 H226 3.4697(4) . . ?
Ru2 H316 3.7115(4) . . ?
Ru3 C11 3.730(6) . . ?
Ru3 C12 3.360(5) . . ?
Ru3 O12 4.092(5) . . ?
Ru3 C13 3.233(5) . . ?
Ru3 O13 4.080(4) . . ?
Ru3 C21 3.979(4) . . ?
Ru3 C22 3.363(4) . . ?
Ru3 O22 4.091(4) . . ?
Ru3 O31 3.030(4) . . ?
Ru3 O32 3.065(3) . . ?
Ru3 O33 3.042(4) . . ?
Ru3 C3 3.372(4) . . ?
Ru3 C321 3.798(4) . . ?
C11 C12 2.736(7) . . ?
C11 C13 2.550(8) . . ?
C11 O13 2.755(7) . . ?
C11 H116 2.617(5) . . ?
O11 Cl2 2.979(7) . '1 455' ?
C12 C1 2.805(6) . . ?
C13 C21 2.556(7) . . ?
C13 H216 2.657(5) . . ?
O13 C21 2.924(6) . . ?
O13 H214 2.669(4) . '3 767' ?
O13 H215 2.638(4) . '3 767' ?
O13 H216 2.555(4) . . ?
C21 C22 2.732(6) . . ?
C22 C1 2.723(5) . . ?
C31 C32 2.764(6) . . ?
C31 C33 2.820(7) . . ?
C32 C33 2.937(7) . . ?
C33 C2 2.981(5) . . ?
O33 H226 2.537(4) . '3 766' ?
P1 C112 2.811(4) . . ?
P1 C116 2.816(4) . . ?
P1 C122 2.791(5) . . ?
P1 C126 2.806(5) . . ?
P1 P2 3.0927(13) . . ?
P1 H0a 2.3231(10) . . ?
P1 H0b 2.3228(9) . . ?
C111 C113 2.420(6) . . ?
C111 C114 2.785(6) . . ?
C111 C115 2.404(7) . . ?
C111 C121 2.882(5) . . ?
C111 C0 2.879(5) . . ?
C111 H112 2.053(4) . . ?
C111 H116 2.053(4) . . ?
C111 H126 2.620(4) . . ?
C112 C114 2.374(7) . . ?
C112 C115 2.742(7) . . ?
C112 C116 2.387(6) . . ?
C112 H113 2.057(4) . . ?
C113 C115 2.361(8) . . ?
C113 C116 2.760(6) . . ?
C113 H112 2.059(5) . . ?
C113 H114 2.019(5) . . ?
C114 C116 2.407(6) . . ?
C114 H113 2.010(6) . . ?
C114 H115 2.064(6) . . ?
C115 H114 2.035(5) . . ?
C115 H116 2.068(5) . . ?
C116 H115 2.055(4) . . ?
C121 C123 2.416(6) . . ?
C121 C124 2.783(6) . . ?
C121 C125 2.400(7) . . ?
C121 C0 2.866(5) . . ?
C121 H122 2.034(4) . . ?
C121 H126 2.045(4) . . ?
C122 C124 2.382(7) . . ?
C122 C125 2.721(8) . . ?
C122 C126 2.365(6) . . ?
C122 H123 2.058(4) . . ?
C123 C125 2.356(8) . . ?
C123 C126 2.761(7) . . ?
C123 H122 2.045(5) . . ?
C123 H124 2.042(6) . . ?
C124 C126 2.398(7) . . ?
C124 H123 2.037(7) . . ?
C124 H125 2.031(7) . . ?
C125 H124 2.011(5) . . ?
C125 H126 2.067(5) . . ?
C126 H125 2.064(5) . . ?
C0 C211 2.846(5) . . ?
C0 C221 2.885(5) . . ?
C0 H222 2.653(4) . . ?
P2 C212 2.784(4) . . ?
P2 C216 2.802(4) . . ?
P2 C222 2.852(4) . . ?
P2 C226 2.744(5) . . ?
P2 H0a 2.3382(9) . . ?
P2 H0b 2.3376(9) . . ?
P2 H226 2.7866(9) . . ?
C211 C213 2.421(6) . . ?
C211 C214 2.767(6) . . ?
C211 C215 2.390(6) . . ?
C211 C221 2.839(5) . . ?
C211 H212 2.043(4) . . ?
C211 H216 2.030(4) . . ?
C212 C214 2.371(7) . . ?
C212 C215 2.737(7) . . ?
C212 C216 2.361(6) . . ?
C212 H213 2.051(4) . . ?
C213 C215 2.369(7) . . ?
C213 C216 2.747(6) . . ?
C213 H212 2.050(5) . . ?
C213 H214 2.026(5) . . ?
C214 C216 2.379(6) . . ?
C214 H213 2.027(5) . . ?
C214 H215 2.016(5) . . ?
C215 H214 2.045(5) . . ?
C215 H216 2.045(5) . . ?
C216 H215 2.050(4) . . ?
C221 C223 2.404(6) . . ?
C221 C224 2.788(6) . . ?
C221 C225 2.401(6) . . ?
C221 H222 2.047(4) . . ?
C221 H226 2.035(4) . . ?
C222 C224 2.412(6) . . ?
C222 C225 2.757(7) . . ?
C222 C226 2.368(6) . . ?
C222 H223 2.053(4) . . ?
C223 C225 2.365(7) . . ?
C223 C226 2.729(6) . . ?
C223 H222 2.052(5) . . ?
C223 H224 2.046(5) . . ?
C224 C226 2.381(7) . . ?
C224 H223 2.031(5) . . ?
C224 H225 2.039(6) . . ?
C225 H224 2.040(5) . . ?
C225 H226 2.049(5) . . ?
C226 H225 2.051(5) . . ?
C1 C3 2.616(5) . . ?
C1 H316 2.596(3) . . ?
C2 C311 2.474(5) . . ?
C2 C316 2.916(5) . . ?
C2 C321 2.476(5) . . ?
C2 H316 2.598(3) . . ?
C3 C312 2.505(6) . . ?
C3 C316 2.504(5) . . ?
C3 C322 2.497(5) . . ?
C3 C326 2.535(6) . . ?
C3 H312 2.672(4) . . ?
C3 H316 2.669(3) . . ?
C3 H322 2.637(4) . . ?
C311 C313 2.423(6) . . ?
C311 C314 2.833(6) . . ?
C311 C315 2.416(6) . . ?
C311 C321 2.572(5) . . ?
C311 H312 2.055(4) . . ?
C311 H316 2.032(4) . . ?
C312 C314 2.426(6) . . ?
C312 C315 2.742(6) . . ?
C312 C316 2.361(6) . . ?
C312 C321 2.927(6) . . ?
C312 H313 2.048(5) . . ?
C313 C3141 2.504(7) . . ?
C313 C315 2.352(6) . . ?
C313 C316 2.732(6) . . ?
C313 H312 2.061(5) . . ?
C314 C316 2.410(6) . . ?
C314 H313 2.028(5) . . ?
C314 H3141a 2.030(4) . . ?
C314 H3141b 2.032(4) . . ?
C314 H3141c 2.050(5) . . ?
C314 H315 2.032(5) . . ?
C3141 C315 2.505(7) . . ?
C3141 H313 2.651(5) . . ?
C3141 H315 2.667(6) . . ?
C315 H3141b 2.563(5) . . ?
C315 H316 2.036(5) . . ?
C316 H315 2.045(4) . . ?
C321 C323 2.429(6) . . ?
C321 C324 2.808(6) . . ?
C321 C325 2.404(6) . . ?
C321 H312 2.550(4) . . ?
C321 H322 2.040(4) . . ?
C321 H326 2.047(4) . . ?
C322 C324 2.396(6) . . ?
C322 C325 2.723(7) . . ?
C322 C326 2.355(7) . . ?
C322 H323 2.054(4) . . ?
C323 C3241 2.494(7) . . ?
C323 C325 2.353(7) . . ?
C323 C326 2.746(7) . . ?
C323 H322 2.058(5) . . ?
C324 C326 2.401(7) . . ?
C324 H323 2.049(5) . . ?
C324 H3241a 2.052(4) . . ?
C324 H3241b 2.053(5) . . ?
C324 H3241c 2.074(5) . . ?
C324 H325 2.042(5) . . ?
C3241 C325 2.525(8) . . ?
C3241 H323 2.662(6) . . ?
C3241 H325 2.695(6) . . ?
C325 H3241c 2.597(5) . . ?
C325 H326 2.080(5) . . ?
C326 H312 2.679(5) . . ?
C326 H325 2.052(5) . . ?
Cl1 Cl2 2.925(7) . . ?
Cl1 H01a 2.323(4) . . ?
Cl1 H01b 2.314(4) . . ?
Cl2 H01a 2.323(5) . . ?
Cl2 H01b 2.301(5) . . ?
H112 H113 2.3550(3) . . ?
H112 H0b 2.2244(3) . . ?
H113 H114 2.33159(14) . . ?
H114 H115 2.33962(12) . . ?
H115 H116 2.3764(3) . . ?
H122 H123 2.34915(15) . . ?
H122 H0a 2.32800(14) . . ?
H123 H124 2.3561(2) . . ?
H124 H125 2.3131(2) . . ?
H125 H126 2.36943(15) . . ?
H0a H0b 1.55135(17) . . ?
H0a H222 2.34139(16) . . ?
H0a H316 2.3007(3) . . ?
H212 H213 2.3565(2) . . ?
H213 H214 2.32953(16) . . ?
H214 H215 2.32658(12) . . ?
H215 H216 2.3539(2) . . ?
H222 H223 2.35242(14) . . ?
H223 H224 2.34199(12) . . ?
H224 H225 2.34460(18) . . ?
H225 H226 2.35399(14) . . ?
H312 H313 2.35389(13) . . ?
H3141a H3141b 1.55139(10) . . ?
H3141a H3141c 1.56876(8) . . ?
H3141b H3141c 1.5544(2) . . ?
H3141b H315 2.36089(15) . . ?
H315 H316 2.32675(13) . . ?
H322 H323 2.34717(17) . . ?
H3241a H3241b 1.55121(11) . . ?
H3241a H3241c 1.55425(8) . . ?
H3241b H3241c 1.56797(12) . . ?
H3241c H325 2.39235(17) . . ?
H325 H326 2.37081(18) . . ?
H01a H01b 1.55131(12) . . ?

loop_
_geom_hbond_atom_site_label_D
_geom_hbond_atom_site_label_H
_geom_hbond_atom_site_label_A
_geom_hbond_site_symmetry_D
_geom_hbond_site_symmetry_H
_geom_hbond_site_symmetry_A
_geom_hbond_distance_DH
_geom_hbond_distance_HA
_geom_hbond_distance_DA
_geom_hbond_angle_DHA
_geom_hbond_publ_flag
? ? ? ? ? ? ? ? ? ? ?

loop_
_geom_torsion_atom_site_label_1
_geom_torsion_atom_site_label_2
_geom_torsion_atom_site_label_3
_geom_torsion_atom_site_label_4
_geom_torsion_site_symmetry_1
_geom_torsion_site_symmetry_2
_geom_torsion_site_symmetry_3
_geom_torsion_site_symmetry_4
_geom_torsion
_geom_torsion_publ_flag
? ? ? ? ? ? ? ? ? ?
